data_4505868
loop_
_publ_author_name
'Tsaggeos, Kostas'
'Masiera, Natalia'
'Niwicka, Aleksandra'
'Dokorou, Vassiliki'
'Siskos, Michael G.'
'Skoulika, Stavroula'
'Michaelides, Adonis'

_publ_section_title
;
 Crystal Structure, Thermal Behavior, and Photochemical Reactivity of a
 Series of Co-Crystals oftrans-1,2-Bis(4-pyridyl) Ethylene with
 Dicarboxylic Acids
;
_journal_issue 5
_journal_name_full 'Crystal Growth &amp; Design'
_journal_page_first 2187
_journal_paper_doi 10.1021/cg200681s
_journal_volume 12
_journal_year 2012
_chemical_formula_sum 'C24 H20 N2 O4'
_chemical_formula_weight 400.42
_chemical_name_systematic
; 
 ? 
;
_space_group_IT_number 2
_symmetry_cell_setting triclinic
_symmetry_space_group_name_Hall '-P 1'
_symmetry_space_group_name_H-M 'P -1'
_atom_sites_solution_hydrogens geom
_atom_sites_solution_primary direct
_atom_sites_solution_secondary difmap
_audit_creation_method SHELXL-97
_cell_angle_alpha 67.88(1)
_cell_angle_beta 74.09(1)
_cell_angle_gamma 75.85(1)
_cell_formula_units_Z 1
_cell_length_a 6.405(1)
_cell_length_b 9.1970(1)
_cell_length_c 9.4820(1)
_cell_measurement_reflns_used 52
_cell_measurement_temperature 293(2)
_cell_measurement_theta_max 22.4
_cell_measurement_theta_min 5.5
_cell_volume 491.33(9)
_computing_cell_refinement XSCANS
_computing_data_collection XSCANS
_computing_data_reduction XSCANS
_computing_structure_refinement 'SHELXL-97 (Sheldrick, 1997)'
_computing_structure_solution 'SHELXS-97 (Sheldrick, 1990)'
_diffrn_ambient_temperature 293(2)
_diffrn_measured_fraction_theta_full 0.984
_diffrn_measured_fraction_theta_max 0.984
_diffrn_measurement_device_type P4
_diffrn_measurement_method scintillation
_diffrn_radiation_monochromator graphite
_diffrn_radiation_source 'fine-focus sealed tube'
_diffrn_radiation_type MoK\a
_diffrn_radiation_wavelength 0.71073
_diffrn_reflns_av_R_equivalents 0.1038
_diffrn_reflns_av_sigmaI/netI 0.2208
_diffrn_reflns_limit_h_max 7
_diffrn_reflns_limit_h_min -1
_diffrn_reflns_limit_k_max 10
_diffrn_reflns_limit_k_min -10
_diffrn_reflns_limit_l_max 11
_diffrn_reflns_limit_l_min -11
_diffrn_reflns_number 2208
_diffrn_reflns_theta_full 25.00
_diffrn_reflns_theta_max 25.00
_diffrn_reflns_theta_min 2.37
_diffrn_standards_decay_% none
_diffrn_standards_interval_count 100
_diffrn_standards_number 2
_exptl_absorpt_coefficient_mu 0.093
_exptl_absorpt_correction_type none
_exptl_crystal_colour colourless
_exptl_crystal_density_diffrn 1.353
_exptl_crystal_density_method 'not measured'
_exptl_crystal_description prismatic
_exptl_crystal_F_000 210
_exptl_crystal_size_max 0.16
_exptl_crystal_size_mid 0.10
_exptl_crystal_size_min 0.10
_refine_diff_density_max 0.244
_refine_diff_density_min -0.215
_refine_diff_density_rms 0.070
_refine_ls_extinction_method none
_refine_ls_goodness_of_fit_ref 0.933
_refine_ls_hydrogen_treatment mixed
_refine_ls_matrix_type fullcycle
_refine_ls_number_parameters 140
_refine_ls_number_reflns 1711
_refine_ls_number_restraints 0
_refine_ls_restrained_S_all 0.933
_refine_ls_R_factor_all 0.2280
_refine_ls_R_factor_gt 0.0619
_refine_ls_shift/su_max 0.000
_refine_ls_shift/su_mean 0.000
_refine_ls_structure_factor_coef Fsqd
_refine_ls_weighting_details 'calc w=1/[\s^2^(Fo^2^)+(0.0311P)^2^+0.0000P] where P=(Fo^2^+2Fc^2^)/3'
_refine_ls_weighting_scheme calc
_refine_ls_wR_factor_gt 0.0942
_refine_ls_wR_factor_ref 0.1367
_reflns_number_gt 1000
_reflns_number_total 1711
_reflns_threshold_expression >2sigma(I)
_cod_data_source_file cg200681s_si_007.cif
_cod_data_source_block costas15
_cod_original_cell_volume 491.33(11)
_cod_original_sg_symbol_H-M P-1
_cod_database_code 4505868

loop_
_symmetry_equiv_pos_as_xyz
'x, y, z'
'-x, -y, -z'

loop_
_atom_site_label
_atom_site_type_symbol
_atom_site_fract_x
_atom_site_fract_y
_atom_site_fract_z
_atom_site_U_iso_or_equiv
_atom_site_adp_type
_atom_site_occupancy
_atom_site_calc_flag
_atom_site_refinement_flags
O2 O 0.4628(6) 0.3779(4) 0.7025(4) 0.0512(11) Uani 1 d .
O1 O 0.1021(6) 0.4556(4) 0.7417(5) 0.0789(14) Uani 1 d .
C7 C 0.2598(10) 0.3691(6) 0.7018(6) 0.0447(15) Uani 1 d .
C11 C 0.1815(8) -0.0317(5) 0.5657(5) 0.0412(13) Uani 1 d .
H11 H 0.3026 -0.0542 0.6109 0.049 Uiso 1 calc R
C8 C 0.2493(8) 0.2401(5) 0.6490(5) 0.0441(14) Uani 1 d .
H8 H 0.3733 0.1639 0.6399 0.053 Uiso 1 calc R
C12 C -0.1481(8) 0.1389(5) 0.4930(5) 0.0404(13) Uani 1 d .
H12 H -0.2489 0.2315 0.4895 0.048 Uiso 1 calc R
C9 C 0.0692(8) 0.2297(5) 0.6143(5) 0.0413(14) Uani 1 d .
H9 H -0.0515 0.3073 0.6268 0.050 Uiso 1 calc R
C10 C 0.0365(8) 0.1092(5) 0.5577(5) 0.0313(12) Uani 1 d .
N N 0.5510(7) 0.3928(4) 0.1873(4) 0.0420(11) Uani 1 d .
C2 C 0.5608(9) 0.1645(5) 0.0587(5) 0.0419(14) Uani 1 d .
C5 C 0.7319(9) 0.3461(5) 0.0973(5) 0.0464(14) Uani 1 d .
H5 H 0.8567 0.3909 0.0778 0.056 Uiso 1 calc R
C1 C 0.5762(8) 0.0437(5) -0.0137(6) 0.0512(16) Uani 1 d .
H1 H 0.7046 0.0279 -0.0850 0.061 Uiso 1 calc R
C3 C 0.3706(8) 0.2124(5) 0.1522(5) 0.0431(14) Uani 1 d .
H3 H 0.2446 0.1679 0.1746 0.052 Uiso 1 calc R
C4 C 0.3718(8) 0.3284(5) 0.2121(5) 0.0502(15) Uani 1 d .
H4 H 0.2423 0.3633 0.2722 0.060 Uiso 1 calc R
C6 C 0.7426(8) 0.2323(5) 0.0308(6) 0.0505(15) Uani 1 d .
H6 H 0.8725 0.2023 -0.0323 0.061 Uiso 1 calc R
H2 H 0.449(9) 0.465(6) 0.743(6) 0.12(2) Uiso 1 d .

loop_
_atom_site_aniso_label
_atom_site_aniso_U_11
_atom_site_aniso_U_22
_atom_site_aniso_U_33
_atom_site_aniso_U_23
_atom_site_aniso_U_13
_atom_site_aniso_U_12
O2 0.050(3) 0.049(2) 0.076(3) -0.041(2) -0.021(2) -0.006(2)
O1 0.048(3) 0.083(3) 0.143(4) -0.086(3) -0.012(3) -0.006(2)
C7 0.054(4) 0.046(3) 0.050(4) -0.025(3) -0.012(3) -0.020(3)
C11 0.045(4) 0.039(3) 0.047(3) -0.014(3) -0.020(3) -0.008(3)
C8 0.046(4) 0.039(3) 0.056(3) -0.025(3) -0.013(3) -0.003(3)
C12 0.041(4) 0.035(3) 0.053(3) -0.019(3) -0.016(3) -0.004(3)
C9 0.044(4) 0.042(3) 0.045(3) -0.024(3) -0.009(3) -0.006(3)
C10 0.034(4) 0.029(3) 0.037(3) -0.016(2) -0.007(3) -0.009(2)
N 0.050(3) 0.039(2) 0.046(3) -0.016(2) -0.014(2) -0.015(2)
C2 0.056(4) 0.042(3) 0.035(3) -0.017(3) -0.010(3) -0.012(3)
C5 0.050(4) 0.047(3) 0.043(3) -0.015(3) -0.005(3) -0.015(3)
C1 0.054(5) 0.060(4) 0.046(3) -0.026(3) -0.002(3) -0.017(3)
C3 0.040(4) 0.043(3) 0.055(3) -0.026(3) 0.001(3) -0.018(3)
C4 0.059(4) 0.045(3) 0.051(4) -0.017(3) -0.015(3) -0.011(3)
C6 0.050(4) 0.053(3) 0.062(4) -0.028(3) -0.012(3) -0.016(3)

loop_
_atom_type_symbol
_atom_type_description
_atom_type_scat_dispersion_real
_atom_type_scat_dispersion_imag
_atom_type_scat_source
C C 0.0033 0.0016 'International Tables Vol C Tables 4.2.6.8 and 6.1.1.4'
H H 0.0000 0.0000 'International Tables Vol C Tables 4.2.6.8 and 6.1.1.4'
O O 0.0106 0.0060 'International Tables Vol C Tables 4.2.6.8 and 6.1.1.4'
N N 0.0061 0.0033 'International Tables Vol C Tables 4.2.6.8 and 6.1.1.4'

loop_
_geom_angle_atom_site_label_1
_geom_angle_atom_site_label_2
_geom_angle_atom_site_label_3
_geom_angle
_geom_angle_site_symmetry_1
C7 O2 H2 106(3) .
O1 C7 O2 123.4(5) .
O1 C7 C8 123.7(6) .
O2 C7 C8 113.0(5) .
C12 C11 C10 120.7(4) 2_556
C12 C11 H11 119.7 2_556
C10 C11 H11 119.7 .
C9 C8 C7 121.8(5) .
C9 C8 H8 119.1 .
C7 C8 H8 119.1 .
C11 C12 C10 120.5(4) 2_556
C11 C12 H12 119.7 2_556
C10 C12 H12 119.7 .
C8 C9 C10 127.6(5) .
C8 C9 H9 116.2 .
C10 C9 H9 116.2 .
C11 C10 C12 118.8(4) .
C11 C10 C9 122.6(4) .
C12 C10 C9 118.6(4) .
C5 N C4 117.8(4) .
C6 C2 C3 118.6(4) .
C6 C2 C1 118.6(5) .
C3 C2 C1 122.8(5) .
N C5 C6 122.4(5) .
N C5 H5 118.8 .
C6 C5 H5 118.8 .
C1 C1 C2 126.0(6) 2_655
C1 C1 H1 117.0 2_655
C2 C1 H1 117.0 .
C2 C3 C4 118.4(5) .
C2 C3 H3 120.8 .
C4 C3 H3 120.8 .
N C4 C3 123.2(5) .
N C4 H4 118.4 .
C3 C4 H4 118.4 .
C2 C6 C5 119.7(5) .
C2 C6 H6 120.2 .
C5 C6 H6 120.2 .

loop_
_geom_bond_atom_site_label_1
_geom_bond_atom_site_label_2
_geom_bond_distance
_geom_bond_site_symmetry_2
O2 C7 1.324(6) .
O2 H2 0.99(5) .
O1 C7 1.191(5) .
C7 C8 1.473(6) .
C11 C12 1.382(5) 2_556
C11 C10 1.387(5) .
C11 H11 0.9300 .
C8 C9 1.317(6) .
C8 H8 0.9300 .
C12 C11 1.382(5) 2_556
C12 C10 1.401(6) .
C12 H12 0.9300 .
C9 C10 1.477(5) .
C9 H9 0.9300 .
N C5 1.321(5) .
N C4 1.342(5) .
C2 C6 1.370(6) .
C2 C3 1.380(5) .
C2 C1 1.483(6) .
C5 C6 1.392(5) .
C5 H5 0.9300 .
C1 C1 1.324(8) 2_655
C1 H1 0.9300 .
C3 C4 1.387(5) .
C3 H3 0.9300 .
C4 H4 0.9300 .
C6 H6 0.9300 .

loop_
_geom_torsion_atom_site_label_1
_geom_torsion_atom_site_label_2
_geom_torsion_atom_site_label_3
_geom_torsion_atom_site_label_4
_geom_torsion
_geom_torsion_site_symmetry_1
_geom_torsion_site_symmetry_4
O1 C7 C8 C9 13.0(8) . .
O2 C7 C8 C9 -167.8(5) . .
C7 C8 C9 C10 178.9(4) . .
C12 C11 C10 C12 1.8(7) 2_556 .
C12 C11 C10 C9 -178.0(4) 2_556 .
C11 C12 C10 C11 -1.8(7) 2_556 .
C11 C12 C10 C9 178.0(4) 2_556 .
C8 C9 C10 C11 14.6(7) . .
C8 C9 C10 C12 -165.2(5) . .
C4 N C5 C6 -1.0(7) . .
C6 C2 C1 C1 172.8(7) . 2_655
C3 C2 C1 C1 -7.6(10) . 2_655
C6 C2 C3 C4 0.8(7) . .
C1 C2 C3 C4 -178.8(4) . .
C5 N C4 C3 2.2(7) . .
C2 C3 C4 N -2.1(7) . .
C3 C2 C6 C5 0.3(7) . .
C1 C2 C6 C5 179.9(4) . .
N C5 C6 C2 -0.2(7) . .
